data_7209782
loop_
_publ_author_name
'Gao, Bo'
'Zhang, Qian'
'Yan, Pengfei'
'Hou, Guangfeng'
'Li, Guangming'

_publ_section_title
;
 Crystal engineering of salen type cerium complexes tuned by various
 cerium counterions
;
_journal_issue 20
_journal_name_full CrystEngComm
_journal_page_first 4167
_journal_paper_doi 10.1039/c3ce40207j
_journal_volume 15
_journal_year 2013
_chemical_formula_moiety 'C23 H30 Ce N5 O14'
_chemical_formula_sum 'C23 H30 Ce N5 O14'
_chemical_formula_weight 740.64
_chemical_name_systematic
;
?
;
_space_group_IT_number 15
_symmetry_cell_setting monoclinic
_symmetry_space_group_name_Hall '-C 2yc'
_symmetry_space_group_name_H-M 'C 1 2/c 1'
_atom_sites_solution_hydrogens geom
_atom_sites_solution_primary direct
_atom_sites_solution_secondary difmap
_audit_creation_method SHELXL-97
_cell_angle_alpha 90.00
_cell_angle_beta 104.10(3)
_cell_angle_gamma 90.00
_cell_formula_units_Z 8
_cell_length_a 29.134(6)
_cell_length_b 14.254(3)
_cell_length_c 14.244(3)
_cell_measurement_reflns_used 13927
_cell_measurement_temperature 293(2)
_cell_measurement_theta_max 27.49
_cell_measurement_theta_min 3.20
_cell_volume 5737(2)
_computing_cell_refinement 'RAPID-AUTO (Rigaku 1998 <i>RAPID-AUTO</i>)'
_computing_data_collection 'RAPID-AUTO (Rigaku 1998 <i>RAPID-AUTO</i>)'
_computing_data_reduction 'CrystalClear (Rigaku/MSC, 2002)'
_computing_molecular_graphics 'SHELXTL (Sheldrick, 2008)'
_computing_publication_material SHELXL-97
_computing_structure_refinement 'SHELXL-97 (Sheldrick, 2008)'
_computing_structure_solution 'SHELXS-97 (Sheldrick, 2008)'
_diffrn_ambient_temperature 293(2)
_diffrn_measured_fraction_theta_full 0.989
_diffrn_measured_fraction_theta_max 0.989
_diffrn_measurement_device_type 'Rigaku RAXIS-RAPID'
_diffrn_measurement_method '\w scan'
_diffrn_radiation_monochromator graphite
_diffrn_radiation_source 'fine-focus sealed tube'
_diffrn_radiation_type MoK\a
_diffrn_radiation_wavelength 0.71073
_diffrn_reflns_av_R_equivalents 0.0836
_diffrn_reflns_av_sigmaI/netI 0.0750
_diffrn_reflns_limit_h_max 34
_diffrn_reflns_limit_h_min -34
_diffrn_reflns_limit_k_max 16
_diffrn_reflns_limit_k_min -16
_diffrn_reflns_limit_l_max 15
_diffrn_reflns_limit_l_min -16
_diffrn_reflns_number 20095
_diffrn_reflns_theta_full 25.00
_diffrn_reflns_theta_max 25.00
_diffrn_reflns_theta_min 3.20
_diffrn_standards_decay_% 0
_diffrn_standards_interval_count 0
_diffrn_standards_interval_time 0
_diffrn_standards_number 0
_exptl_absorpt_coefficient_mu 1.664
_exptl_absorpt_correction_T_max 0.7538
_exptl_absorpt_correction_T_min 0.7109
_exptl_absorpt_correction_type multi-scan
_exptl_absorpt_process_details 'ABSCOR (Higashi, 1995)'
_exptl_crystal_colour orange
_exptl_crystal_density_diffrn 1.715
_exptl_crystal_density_method 'not measured'
_exptl_crystal_description block
_exptl_crystal_F_000 2984
_exptl_crystal_size_max 0.22
_exptl_crystal_size_mid 0.21
_exptl_crystal_size_min 0.18
_refine_diff_density_max 4.249
_refine_diff_density_min -1.390
_refine_diff_density_rms 0.160
_refine_ls_extinction_method none
_refine_ls_goodness_of_fit_ref 1.053
_refine_ls_hydrogen_treatment mixed
_refine_ls_matrix_type full
_refine_ls_number_parameters 396
_refine_ls_number_reflns 4993
_refine_ls_number_restraints 2
_refine_ls_restrained_S_all 1.052
_refine_ls_R_factor_all 0.1183
_refine_ls_R_factor_gt 0.0838
_refine_ls_shift/su_max 0.000
_refine_ls_shift/su_mean 0.000
_refine_ls_structure_factor_coef Fsqd
_refine_ls_weighting_details 'calc w=1/[\s^2^(Fo^2^)+(0.1042P)^2^+151.2850P] where P=(Fo^2^+2Fc^2^)/3'
_refine_ls_weighting_scheme calc
_refine_ls_wR_factor_gt 0.2104
_refine_ls_wR_factor_ref 0.2347
_reflns_number_gt 3506
_reflns_number_total 4993
_reflns_threshold_expression >2sigma(I)
_cod_data_source_file c3ce40207j.txt
_cod_data_source_block c
_cod_original_sg_symbol_H-M 'C 2/c'
_cod_database_code 7209782

loop_
_symmetry_equiv_pos_as_xyz
'x, y, z'
'-x, y, -z+1/2'
'x+1/2, y+1/2, z'
'-x+1/2, y+1/2, -z+1/2'
'-x, -y, -z'
'x, -y, z-1/2'
'-x+1/2, -y+1/2, -z'
'x+1/2, -y+1/2, z-1/2'

loop_
_atom_site_label
_atom_site_type_symbol
_atom_site_fract_x
_atom_site_fract_y
_atom_site_fract_z
_atom_site_U_iso_or_equiv
_atom_site_adp_type
_atom_site_occupancy
_atom_site_symmetry_multiplicity
_atom_site_calc_flag
_atom_site_refinement_flags
Ce1 Ce 0.11532(3) 0.22949(5) 0.21375(6) 0.0417(3) Uani 1 1 d .
O13 O 0.0387(6) -0.0245(10) 0.1589(12) 0.113(5) Uani 1 1 d .
C1 C 0.0363(6) 0.1751(15) -0.0393(13) 0.078(5) Uani 1 1 d .
H1A H 0.0360 0.1542 -0.1035 0.117 Uiso 1 1 calc R
H1B H 0.0231 0.2371 -0.0422 0.117 Uiso 1 1 calc R
H1C H 0.0178 0.1330 -0.0109 0.117 Uiso 1 1 calc R
C18 C 0.2094(5) 0.0876(11) 0.6099(9) 0.052(4) Uani 1 1 d .
H18A H 0.2137 0.0694 0.6742 0.062 Uiso 1 1 calc R
C9 C 0.3079(6) 0.1170(12) 0.2157(12) 0.066(4) Uani 1 1 d .
H9A H 0.3067 0.0527 0.2393 0.079 Uiso 1 1 calc R
O14 O 0.0761(6) 0.4217(12) 0.4190(10) 0.105(5) Uani 1 1 d .
C5 C 0.1964(6) 0.1083(12) -0.1043(10) 0.061(4) Uani 1 1 d .
H5A H 0.2217 0.0939 -0.1309 0.073 Uiso 1 1 calc R
C13 C 0.3654(5) 0.1635(13) 0.3704(10) 0.057(4) Uani 1 1 d .
H13A H 0.3704 0.2075 0.4238 0.069 Uiso 1 1 calc R
H13B H 0.3661 0.1006 0.3966 0.069 Uiso 1 1 calc R
C14 C 0.3160(5) 0.1822(13) 0.3000(11) 0.061(4) Uani 1 1 d .
H14A H 0.3159 0.2465 0.2756 0.073 Uiso 1 1 calc R
C4 C 0.1506(6) 0.1052(11) -0.1601(11) 0.065(4) Uani 1 1 d .
H4A H 0.1447 0.0878 -0.2249 0.078 Uiso 1 1 calc R
C22 C 0.0697(5) 0.1166(13) 0.4275(13) 0.067(5) Uani 1 1 d .
H22A H 0.0788 0.0878 0.4902 0.100 Uiso 1 1 calc R
H22B H 0.0506 0.0737 0.3824 0.100 Uiso 1 1 calc R
H22C H 0.0518 0.1725 0.4313 0.100 Uiso 1 1 calc R
O12 O 0.1904(5) 0.4471(8) 0.0998(9) 0.076(3) Uani 1 1 d .
C19 C 0.1634(5) 0.0962(10) 0.5512(10) 0.050(3) Uani 1 1 d .
H19A H 0.1376 0.0803 0.5759 0.060 Uiso 1 1 calc R
C6 C 0.2042(5) 0.1341(9) -0.0054(10) 0.048(3) Uani 1 1 d .
N4 N 0.0616(6) 0.0473(10) 0.1778(10) 0.066(4) Uani 1 1 d .
N5 N 0.0846(6) 0.3620(10) 0.3633(10) 0.066(4) Uani 1 1 d .
C15 C 0.2806(5) 0.1439(9) 0.4360(9) 0.044(3) Uani 1 1 d .
H15A H 0.3104 0.1296 0.4749 0.053 Uiso 1 1 calc R
C7 C 0.1652(5) 0.1547(10) 0.0358(10) 0.048(3) Uani 1 1 d .
C12 C 0.4054(7) 0.1741(17) 0.3174(14) 0.086(6) Uani 1 1 d .
H12A H 0.4062 0.2381 0.2947 0.103 Uiso 1 1 calc R
H12B H 0.4356 0.1606 0.3617 0.103 Uiso 1 1 calc R
C3 C 0.1132(5) 0.1279(9) -0.1199(10) 0.049(3) Uani 1 1 d .
H3A H 0.0827 0.1269 -0.1593 0.059 Uiso 1 1 calc R
C8 C 0.2504(5) 0.1267(10) 0.0552(11) 0.053(4) Uani 1 1 d .
H8A H 0.2747 0.1118 0.0258 0.063 Uiso 1 1 calc R
C17 C 0.2479(5) 0.1053(10) 0.5745(9) 0.046(3) Uani 1 1 d .
H17A H 0.2784 0.0999 0.6137 0.055 Uiso 1 1 calc R
C20 C 0.1560(5) 0.1274(9) 0.4587(10) 0.043(3) Uani 1 1 d .
C2 C 0.1193(6) 0.1511(10) -0.0266(10) 0.050(3) Uani 1 1 d .
C11 C 0.3972(7) 0.1082(18) 0.2336(16) 0.094(7) Uani 1 1 d .
H11A H 0.3986 0.0443 0.2574 0.113 Uiso 1 1 calc R
H11B H 0.4224 0.1159 0.2005 0.113 Uiso 1 1 calc R
C16 C 0.2402(4) 0.1326(9) 0.4756(9) 0.039(3) Uani 1 1 d .
C21 C 0.1946(5) 0.1472(9) 0.4175(9) 0.041(3) Uani 1 1 d .
C10 C 0.3496(5) 0.1239(13) 0.1612(11) 0.064(4) Uani 1 1 d .
H10A H 0.3450 0.0770 0.1104 0.077 Uiso 1 1 calc R
H10B H 0.3492 0.1853 0.1316 0.077 Uiso 1 1 calc R
N3 N 0.1707(5) 0.3893(9) 0.1383(9) 0.055(3) Uani 1 1 d .
C23 C 0.0321(8) 0.4067(17) 0.0576(17) 0.116(9) Uani 1 1 d .
H23A H -0.0006 0.4246 0.0433 0.174 Uiso 1 1 calc R
H23B H 0.0403 0.3884 -0.0011 0.174 Uiso 1 1 calc R
H23C H 0.0514 0.4587 0.0861 0.174 Uiso 1 1 calc R
N1 N 0.2777(4) 0.1734(10) 0.3472(9) 0.056(3) Uani 1 1 d D
H111 H 0.250(3) 0.201(11) 0.320(12) 0.084 Uiso 1 1 d D
N2 N 0.2618(4) 0.1388(10) 0.1478(9) 0.058(3) Uani 1 1 d D
H21 H 0.234(3) 0.165(12) 0.150(13) 0.088 Uiso 1 1 d D
O1 O 0.1892(5) 0.3548(10) 0.2183(9) 0.088(4) Uani 1 1 d .
O2 O 0.1055(4) 0.0503(8) 0.1890(9) 0.070(3) Uani 1 1 d .
O3 O 0.1249(4) 0.3580(8) 0.3438(9) 0.075(3) Uani 1 1 d .
O4 O 0.0534(4) 0.3047(9) 0.3216(8) 0.066(3) Uani 1 1 d .
O5 O 0.0418(3) 0.1265(8) 0.1880(8) 0.060(3) Uani 1 1 d .
O6 O 0.0842(3) 0.1765(8) 0.0186(7) 0.060(3) Uani 1 1 d .
O7 O 0.1865(3) 0.1788(7) 0.3292(6) 0.049(2) Uani 1 1 d .
O8 O 0.1717(3) 0.1738(8) 0.1264(7) 0.056(3) Uani 1 1 d .
O9 O 0.1126(3) 0.1412(7) 0.3945(6) 0.051(2) Uani 1 1 d .
O10 O 0.1311(5) 0.3576(10) 0.0945(10) 0.087(4) Uani 1 1 d .
O11 O 0.0401(4) 0.3268(8) 0.1261(8) 0.065(3) Uani 1 1 d .
H11 H 0.0127 0.3001 0.1454 0.05(4) Uiso 1 1 d R

loop_
_atom_site_aniso_label
_atom_site_aniso_U_11
_atom_site_aniso_U_22
_atom_site_aniso_U_33
_atom_site_aniso_U_23
_atom_site_aniso_U_13
_atom_site_aniso_U_12
Ce1 0.0339(4) 0.0480(4) 0.0402(4) 0.0018(4) 0.0032(3) 0.0004(4)
O13 0.118(13) 0.077(9) 0.128(13) -0.019(9) -0.002(10) -0.054(9)
C1 0.042(10) 0.112(16) 0.072(11) -0.024(11) -0.002(8) -0.006(9)
C18 0.066(10) 0.061(9) 0.028(6) 0.003(6) 0.011(7) -0.001(7)
C9 0.069(11) 0.067(11) 0.063(10) -0.001(8) 0.020(9) 0.002(8)
O14 0.107(12) 0.124(12) 0.088(10) -0.051(9) 0.029(8) 0.008(9)
C5 0.066(11) 0.076(11) 0.041(8) -0.005(8) 0.017(8) 0.006(8)
C13 0.037(8) 0.087(12) 0.043(7) -0.002(8) 0.001(6) -0.002(7)
C14 0.042(9) 0.088(12) 0.052(9) 0.001(9) 0.009(7) 0.000(8)
C4 0.084(13) 0.065(10) 0.043(8) -0.005(8) 0.008(8) -0.022(9)
C22 0.045(9) 0.081(12) 0.081(11) -0.002(9) 0.028(8) -0.012(8)
O12 0.093(9) 0.063(7) 0.087(8) -0.005(6) 0.051(7) -0.018(7)
C19 0.045(8) 0.057(8) 0.055(8) 0.000(7) 0.027(7) -0.008(7)
C6 0.061(9) 0.040(7) 0.043(7) -0.004(6) 0.015(7) -0.001(6)
N4 0.077(11) 0.060(9) 0.052(8) 0.002(7) -0.001(7) -0.013(8)
N5 0.073(10) 0.068(9) 0.055(8) -0.006(7) 0.008(7) 0.004(8)
C15 0.044(8) 0.049(8) 0.034(7) 0.002(6) -0.002(6) 0.004(6)
C7 0.061(9) 0.042(7) 0.039(7) 0.001(6) 0.008(7) 0.001(6)
C12 0.053(11) 0.126(18) 0.075(12) 0.013(12) 0.009(9) 0.000(11)
C3 0.046(8) 0.047(8) 0.048(8) 0.008(6) 0.000(7) -0.010(6)
C8 0.043(8) 0.059(9) 0.060(9) -0.009(7) 0.020(7) -0.002(7)
C17 0.041(8) 0.056(8) 0.035(7) 0.000(6) -0.001(6) -0.007(6)
C20 0.038(7) 0.045(7) 0.046(7) -0.003(6) 0.013(6) 0.002(6)
C2 0.058(9) 0.049(8) 0.044(8) 0.000(6) 0.012(7) -0.013(7)
C11 0.051(11) 0.14(2) 0.095(15) -0.001(14) 0.027(11) 0.013(12)
C16 0.040(7) 0.044(7) 0.031(6) 0.001(6) 0.004(5) 0.003(6)
C21 0.040(7) 0.041(7) 0.039(7) -0.003(6) 0.003(6) -0.002(6)
C10 0.048(9) 0.092(13) 0.054(9) -0.003(9) 0.017(7) 0.002(8)
N3 0.054(8) 0.063(8) 0.051(7) -0.005(6) 0.020(6) -0.010(6)
C23 0.101(17) 0.117(18) 0.105(17) 0.059(15) -0.024(14) 0.013(14)
N1 0.032(7) 0.086(10) 0.051(7) 0.009(7) 0.011(5) 0.007(6)
N2 0.037(7) 0.093(10) 0.044(7) -0.012(7) 0.008(6) 0.008(6)
O1 0.110(11) 0.091(9) 0.056(7) -0.003(7) 0.008(7) -0.038(8)
O2 0.065(8) 0.063(7) 0.083(8) -0.005(6) 0.020(6) 0.003(6)
O3 0.063(8) 0.074(8) 0.088(9) -0.028(7) 0.018(7) -0.011(6)
O4 0.053(7) 0.074(7) 0.069(7) -0.001(6) 0.010(5) -0.002(6)
O5 0.043(6) 0.060(7) 0.072(7) 0.001(6) 0.005(5) -0.013(5)
O6 0.038(6) 0.076(7) 0.058(6) 0.000(5) -0.003(5) -0.005(5)
O7 0.042(5) 0.065(6) 0.041(5) 0.017(5) 0.009(4) 0.007(5)
O8 0.044(6) 0.088(8) 0.038(5) -0.014(5) 0.011(4) -0.002(5)
O9 0.025(5) 0.078(7) 0.047(5) 0.005(5) 0.003(4) -0.005(4)
O10 0.062(8) 0.095(10) 0.098(10) 0.017(8) 0.005(7) -0.009(7)
O11 0.044(6) 0.080(8) 0.067(7) 0.020(6) 0.009(5) 0.011(5)

loop_
_atom_type_symbol
_atom_type_description
_atom_type_scat_dispersion_real
_atom_type_scat_dispersion_imag
_atom_type_scat_source
C C 0.0033 0.0016 'International Tables Vol C Tables 4.2.6.8 and 6.1.1.4'
H H 0.0000 0.0000 'International Tables Vol C Tables 4.2.6.8 and 6.1.1.4'
N N 0.0061 0.0033 'International Tables Vol C Tables 4.2.6.8 and 6.1.1.4'
O O 0.0106 0.0060 'International Tables Vol C Tables 4.2.6.8 and 6.1.1.4'
Ce Ce -0.2486 2.6331 'International Tables Vol C Tables 4.2.6.8 and 6.1.1.4'

loop_
_geom_angle_atom_site_label_1
_geom_angle_atom_site_label_2
_geom_angle_atom_site_label_3
_geom_angle
O7 Ce1 O8 71.1(3)
O7 Ce1 O5 118.4(3)
O8 Ce1 O5 112.9(4)
O7 Ce1 O3 78.4(4)
O8 Ce1 O3 129.4(4)
O5 Ce1 O3 117.0(4)
O7 Ce1 O2 81.1(4)
O8 Ce1 O2 70.9(4)
O5 Ce1 O2 49.5(4)
O3 Ce1 O2 142.3(4)
O7 Ce1 O10 113.2(4)
O8 Ce1 O10 69.3(4)
O5 Ce1 O10 125.8(4)
O3 Ce1 O10 88.0(4)
O2 Ce1 O10 129.3(4)
O7 Ce1 O11 162.5(4)
O8 Ce1 O11 121.2(3)
O5 Ce1 O11 70.3(4)
O3 Ce1 O11 84.1(4)
O2 Ce1 O11 113.8(4)
O10 Ce1 O11 65.3(4)
O7 Ce1 O1 69.3(4)
O8 Ce1 O1 66.8(4)
O5 Ce1 O1 172.0(4)
O3 Ce1 O1 65.1(4)
O2 Ce1 O1 134.1(4)
O10 Ce1 O1 46.3(4)
O11 Ce1 O1 102.8(4)
O7 Ce1 O6 127.5(3)
O8 Ce1 O6 60.0(3)
O5 Ce1 O6 69.2(3)
O3 Ce1 O6 148.9(4)
O2 Ce1 O6 66.5(4)
O10 Ce1 O6 67.0(4)
O11 Ce1 O6 69.0(3)
O1 Ce1 O6 104.9(3)
O7 Ce1 O4 107.2(3)
O8 Ce1 O4 176.2(3)
O5 Ce1 O4 71.0(4)
O3 Ce1 O4 46.8(4)
O2 Ce1 O4 112.5(4)
O10 Ce1 O4 108.8(4)
O11 Ce1 O4 59.7(3)
O1 Ce1 O4 109.5(4)
O6 Ce1 O4 122.7(3)
O7 Ce1 O9 57.9(3)
O8 Ce1 O9 119.0(3)
O5 Ce1 O9 70.9(3)
O3 Ce1 O9 71.9(4)
O2 Ce1 O9 70.4(3)
O10 Ce1 O9 159.0(4)
O11 Ce1 O9 116.9(3)
O1 Ce1 O9 116.6(3)
O6 Ce1 O9 133.9(3)
O4 Ce1 O9 61.6(3)
O7 Ce1 N4 100.5(4)
O8 Ce1 N4 91.1(4)
O5 Ce1 N4 25.1(4)
O3 Ce1 N4 134.2(4)
O2 Ce1 N4 24.3(4)
O10 Ce1 N4 131.3(4)
O11 Ce1 N4 92.0(4)
O1 Ce1 N4 157.5(5)
O6 Ce1 N4 64.6(3)
O4 Ce1 N4 92.6(4)
O9 Ce1 N4 69.5(3)
O6 C1 H1A 109.5
O6 C1 H1B 109.5
H1A C1 H1B 109.5
O6 C1 H1C 109.5
H1A C1 H1C 109.5
H1B C1 H1C 109.5
C17 C18 C19 121.2(12)
C17 C18 H18A 119.4
C19 C18 H18A 119.4
N2 C9 C14 109.7(13)
N2 C9 C10 110.2(13)
C14 C9 C10 111.2(14)
N2 C9 H9A 108.6
C14 C9 H9A 108.6
C10 C9 H9A 108.6
C4 C5 C6 118.6(15)
C4 C5 H5A 120.7
C6 C5 H5A 120.7
C12 C13 C14 110.9(13)
C12 C13 H13A 109.5
C14 C13 H13A 109.5
C12 C13 H13B 109.5
C14 C13 H13B 109.5
H13A C13 H13B 108.0
N1 C14 C9 109.4(14)
N1 C14 C13 112.5(13)
C9 C14 C13 110.6(14)
N1 C14 H14A 108.1
C9 C14 H14A 108.1
C13 C14 H14A 108.1
C5 C4 C3 120.2(14)
C5 C4 H4A 119.9
C3 C4 H4A 119.9
O9 C22 H22A 109.5
O9 C22 H22B 109.5
H22A C22 H22B 109.5
O9 C22 H22C 109.5
H22A C22 H22C 109.5
H22B C22 H22C 109.5
C20 C19 C18 120.6(12)
C20 C19 H19A 119.7
C18 C19 H19A 119.7
C8 C6 C5 118.9(13)
C8 C6 C7 119.8(12)
C5 C6 C7 120.7(14)
O13 N4 O2 123.0(17)
O13 N4 O5 121.7(17)
O2 N4 O5 115.3(13)
O13 N4 Ce1 176.8(13)
O2 N4 Ce1 58.4(8)
O5 N4 Ce1 57.0(7)
O14 N5 O4 121.3(16)
O14 N5 O3 120.9(15)
O4 N5 O3 117.8(13)
N1 C15 C16 123.1(12)
N1 C15 H15A 118.4
C16 C15 H15A 118.4
O8 C7 C2 121.4(13)
O8 C7 C6 121.2(13)
C2 C7 C6 117.3(12)
C11 C12 C13 109.8(16)
C11 C12 H12A 109.7
C13 C12 H12A 109.7
C11 C12 H12B 109.7
C13 C12 H12B 109.7
H12A C12 H12B 108.2
C2 C3 C4 122.8(15)
C2 C3 H3A 118.6
C4 C3 H3A 118.6
N2 C8 C6 125.6(13)
N2 C8 H8A 117.2
C6 C8 H8A 117.2
C18 C17 C16 118.2(12)
C18 C17 H17A 120.9
C16 C17 H17A 120.9
C19 C20 O9 126.3(12)
C19 C20 C21 120.9(13)
O9 C20 C21 112.8(11)
C3 C2 O6 126.4(14)
C3 C2 C7 120.5(14)
O6 C2 C7 113.0(12)
C12 C11 C10 112.8(17)
C12 C11 H11A 109.0
C10 C11 H11A 109.0
C12 C11 H11B 109.0
C10 C11 H11B 109.0
H11A C11 H11B 107.8
C21 C16 C17 121.5(12)
C21 C16 C15 120.2(11)
C17 C16 C15 118.3(12)
O7 C21 C16 123.1(12)
O7 C21 C20 119.5(12)
C16 C21 C20 117.4(12)
C11 C10 C9 109.6(14)
C11 C10 H10A 109.7
C9 C10 H10A 109.7
C11 C10 H10B 109.7
C9 C10 H10B 109.7
H10A C10 H10B 108.2
O12 N3 O1 122.8(14)
O12 N3 O10 119.9(14)
O1 N3 O10 117.1(13)
O11 C23 H23A 109.5
O11 C23 H23B 109.5
H23A C23 H23B 109.5
O11 C23 H23C 109.5
H23A C23 H23C 109.5
H23B C23 H23C 109.5
C15 N1 C14 126.8(13)
C15 N1 H111 114(10)
C14 N1 H111 118(10)
C8 N2 C9 127.2(13)
C8 N2 H21 95(10)
C9 N2 H21 138(10)
N3 O1 Ce1 94.2(9)
N4 O2 Ce1 97.3(9)
N5 O3 Ce1 104.2(9)
N5 O4 Ce1 91.2(9)
N4 O5 Ce1 97.9(9)
C2 O6 C1 116.9(12)
C2 O6 Ce1 115.8(8)
C1 O6 Ce1 127.3(9)
C21 O7 Ce1 133.1(8)
C7 O8 Ce1 129.2(9)
C20 O9 C22 117.6(11)
C20 O9 Ce1 115.7(7)
C22 O9 Ce1 126.5(9)
N3 O10 Ce1 102.4(10)
C23 O11 Ce1 134.1(12)
C23 O11 H11 118.4
Ce1 O11 H11 107.5

loop_
_geom_bond_atom_site_label_1
_geom_bond_atom_site_label_2
_geom_bond_distance
Ce1 O7 2.422(9)
Ce1 O8 2.423(9)
Ce1 O5 2.548(9)
Ce1 O3 2.572(11)
Ce1 O2 2.584(11)
Ce1 O10 2.610(13)
Ce1 O11 2.637(10)
Ce1 O1 2.786(13)
Ce1 O6 2.809(10)
Ce1 O4 2.848(11)
Ce1 O9 2.884(9)
Ce1 N4 3.010(14)
O13 N4 1.216(17)
C1 O6 1.438(17)
C1 H1A 0.9600
C1 H1B 0.9600
C1 H1C 0.9600
C18 C17 1.361(19)
C18 C19 1.40(2)
C18 H18A 0.9300
C9 N2 1.48(2)
C9 C14 1.49(2)
C9 C10 1.60(2)
C9 H9A 0.9800
O14 N5 1.229(18)
C5 C4 1.38(2)
C5 C6 1.420(19)
C5 H5A 0.9300
C13 C12 1.54(2)
C13 C14 1.56(2)
C13 H13A 0.9700
C13 H13B 0.9700
C14 N1 1.444(18)
C14 H14A 0.9800
C4 C3 1.39(2)
C4 H4A 0.9300
C22 O9 1.482(16)
C22 H22A 0.9600
C22 H22B 0.9600
C22 H22C 0.9600
O12 N3 1.208(15)
C19 C20 1.359(19)
C19 H19A 0.9300
C6 C8 1.42(2)
C6 C7 1.43(2)
N4 O2 1.251(17)
N4 O5 1.291(17)
N5 O4 1.257(17)
N5 O3 1.272(17)
C15 N1 1.315(17)
C15 C16 1.433(18)
C15 H15A 0.9300
C7 O8 1.288(16)
C7 C2 1.42(2)
C12 C11 1.49(3)
C12 H12A 0.9700
C12 H12B 0.9700
C3 C2 1.338(19)
C3 H3A 0.9300
C8 N2 1.291(19)
C8 H8A 0.9300
C17 C16 1.426(18)
C17 H17A 0.9300
C20 O9 1.382(16)
C20 C21 1.417(18)
C2 O6 1.382(18)
C11 C10 1.53(2)
C11 H11A 0.9700
C11 H11B 0.9700
C16 C21 1.400(18)
C21 O7 1.302(15)
C10 H10A 0.9700
C10 H10B 0.9700
N3 O1 1.238(17)
N3 O10 1.255(17)
C23 O11 1.48(2)
C23 H23A 0.9600
C23 H23B 0.9600
C23 H23C 0.9600
N1 H111 0.900(10)
N2 H21 0.900(10)
O11 H11 0.9815
